data_7004362
loop_
_publ_author_name
'Dixon, Isabelle M.'
'Lebon, Emilie'
'Loustau, Gilles'
'Sutra, Pierre'
'Vendier, Laure'
'Igau, Alain'
'Juris, Alberto'

_publ_section_title
;
 Broad HOMO--LUMO gap tuning through the coordination of a single
 phosphine, aminophosphine or phosphite onto a Ru(tpy)(bpy)2+ core
;
_journal_issue 41
_journal_name_full 'Dalton Transactions'
_journal_page_first 5627
_journal_page_last 5635
_journal_paper_doi 10.1039/b806325g
_journal_year 2008
_chemical_absolute_configuration ad
_chemical_compound_source 'synthesis as described'
_chemical_formula_moiety 'C28 H28 N5 O3 P Ru, C3 H6 O, 2(F6 P)'
_chemical_formula_sum 'C31 H34 F12 N5 O4 P3 Ru'
_chemical_formula_weight 962.61
_chemical_name_systematic
;
?
;
_space_group_IT_number 9
_symmetry_cell_setting monoclinic
_symmetry_Int_Tables_number 9
_symmetry_space_group_name_Hall 'C -2yc'
_symmetry_space_group_name_H-M 'C 1 c 1'
_atom_sites_solution_hydrogens geom
_atom_sites_solution_primary direct
_atom_sites_solution_secondary difmap
_cell_angle_alpha 90
_cell_angle_beta 126.380(19)
_cell_angle_gamma 90
_cell_formula_units_Z 4
_cell_length_a 22.058(3)
_cell_length_b 16.561(3)
_cell_length_c 12.834(2)
_cell_measurement_reflns_used 20340
_cell_measurement_temperature 100
_cell_measurement_theta_max 32.2032
_cell_measurement_theta_min 3.0184
_cell_measurement_wavelength 0.71073
_cell_volume 3774.5(14)
_computing_cell_refinement 'CrysAlis RED, Oxford Diffraction Ltd.'
_computing_data_collection 'CrysAlis CCD, Oxford Diffraction Ltd.'
_computing_data_reduction 'CrysAlis RED, Oxford Diffraction Ltd.'
_computing_molecular_graphics 'Ortep-3 for Windows (Farrugia, 1997)'
_computing_publication_material 'WinGX publication routines (Farrugia, 1999)'
_computing_structure_refinement 'SHELXL-97 (Sheldrick, 1997)'
_computing_structure_solution 'SIR92 (Giacovazzo et al, 1993)'
_diffrn_ambient_temperature 100
_diffrn_measured_fraction_theta_full 0.993
_diffrn_measured_fraction_theta_max 0.993
_diffrn_measurement_device_type 'Oxford-Diffraction XCALIBUR'
_diffrn_measurement_method \w-\f
_diffrn_radiation_monochromator graphite
_diffrn_radiation_source 'fine-focus sealed tube'
_diffrn_radiation_type MoK\a
_diffrn_radiation_wavelength 0.71073
_diffrn_reflns_av_R_equivalents 0.0366
_diffrn_reflns_av_unetI/netI 0.0749
_diffrn_reflns_limit_h_max 27
_diffrn_reflns_limit_h_min -27
_diffrn_reflns_limit_k_max 16
_diffrn_reflns_limit_k_min -20
_diffrn_reflns_limit_l_max 16
_diffrn_reflns_limit_l_min -15
_diffrn_reflns_number 12578
_diffrn_reflns_theta_full 26.37
_diffrn_reflns_theta_max 26.37
_diffrn_reflns_theta_min 4.61
_diffrn_standards_decay_% 0
_diffrn_standards_interval_count 0
_diffrn_standards_interval_time 0
_diffrn_standards_number 0
_exptl_absorpt_coefficient_mu 0.646
_exptl_absorpt_correction_T_max 0.9263
_exptl_absorpt_correction_T_min 0.8356
_exptl_absorpt_correction_type multi-scan
_exptl_absorpt_process_details
;
[c.f. r.h. blessing, acta cryst. (1995), a51, 33-38]
;
_exptl_crystal_colour 'red orange'
_exptl_crystal_density_diffrn 1.694
_exptl_crystal_density_method 'not measured'
_exptl_crystal_description block
_exptl_crystal_F_000 1936
_exptl_crystal_size_max 0.275
_exptl_crystal_size_mid 0.2
_exptl_crystal_size_min 0.125
_refine_diff_density_max 0.628
_refine_diff_density_min -0.395
_refine_diff_density_rms 0.071
_refine_ls_abs_structure_details 'Flack H D (1983), Acta Cryst. A39, 876-881'
_refine_ls_abs_structure_Flack 0.02(3)
_refine_ls_extinction_method none
_refine_ls_goodness_of_fit_ref 1.003
_refine_ls_hydrogen_treatment constr
_refine_ls_matrix_type full
_refine_ls_number_parameters 510
_refine_ls_number_reflns 6488
_refine_ls_number_restraints 2
_refine_ls_restrained_S_all 1.003
_refine_ls_R_factor_all 0.0502
_refine_ls_R_factor_gt 0.0384
_refine_ls_shift/su_max 0.001
_refine_ls_shift/su_mean 0
_refine_ls_structure_factor_coef Fsqd
_refine_ls_weighting_details 'calc w=1/[\s^2^(Fo^2^)+(0.0410P)^2^+0.0000P] where P=(Fo^2^+2Fc^2^)/3'
_refine_ls_weighting_scheme calc
_refine_ls_wR_factor_gt 0.0808
_refine_ls_wR_factor_ref 0.0831
_reflns_number_gt 5154
_reflns_number_total 6488
_reflns_threshold_expression >2\s(I)
_cod_data_source_file b806325g.txt
_cod_data_source_block ([Ru]3)
_cod_original_cell_volume 3774.6(14)
_cod_database_code 7004362

loop_
_symmetry_equiv_pos_as_xyz
'x, y, z'
'x, -y, z+1/2'
'x+1/2, y+1/2, z'
'x+1/2, -y+1/2, z+1/2'

loop_
_atom_site_label
_atom_site_type_symbol
_atom_site_fract_x
_atom_site_fract_y
_atom_site_fract_z
_atom_site_U_iso_or_equiv
_atom_site_adp_type
_atom_site_occupancy
_atom_site_symmetry_multiplicity
_atom_site_calc_flag
_atom_site_refinement_flags
_atom_site_disorder_assembly
_atom_site_disorder_group
C1 C 0.4230(3) 0.8005(4) 0.5274(6) 0.0429(15) Uani 1 1 d . . .
H1A H 0.3989 0.7489 0.4959 0.064 Uiso 1 1 calc R . .
H1B H 0.3868 0.8425 0.4785 0.064 Uiso 1 1 calc R . .
H1C H 0.4432 0.8058 0.6171 0.064 Uiso 1 1 calc R . .
C2 C 0.3695(3) 0.8105(3) 0.2235(5) 0.0367(12) Uani 1 1 d . . .
H2A H 0.3906 0.8562 0.2806 0.055 Uiso 1 1 calc R . .
H2B H 0.3176 0.8044 0.1899 0.055 Uiso 1 1 calc R . .
H2C H 0.373 0.8187 0.1532 0.055 Uiso 1 1 calc R . .
C3 C 0.4359(3) 0.6055(3) 0.4522(6) 0.0445(14) Uani 1 1 d . . .
H3A H 0.4271 0.6135 0.5163 0.067 Uiso 1 1 calc R . .
H3B H 0.4487 0.5501 0.4528 0.067 Uiso 1 1 calc R . .
H3C H 0.3912 0.619 0.3684 0.067 Uiso 1 1 calc R . .
C4 C 0.7369(3) 0.8509(3) 0.4846(5) 0.0315(12) Uani 1 1 d . . .
H4 H 0.7289 0.8925 0.5238 0.038 Uiso 1 1 calc R . .
C5 C 0.7980(3) 0.8566(4) 0.4778(6) 0.0503(16) Uani 1 1 d . . .
H5 H 0.8291 0.9017 0.5099 0.06 Uiso 1 1 calc R . .
C6 C 0.8109(3) 0.7937(4) 0.4226(6) 0.0492(17) Uani 1 1 d . . .
H6 H 0.851 0.7955 0.417 0.059 Uiso 1 1 calc R . .
C7 C 0.7630(3) 0.7280(4) 0.3757(5) 0.0471(16) Uani 1 1 d . . .
H7 H 0.7714 0.6847 0.3397 0.056 Uiso 1 1 calc R . .
C8 C 0.7035(3) 0.7264(4) 0.3820(5) 0.0325(12) Uani 1 1 d . . .
C9 C 0.6493(3) 0.6593(3) 0.3320(5) 0.0302(12) Uani 1 1 d . . .
C10 C 0.6531(4) 0.5913(4) 0.2720(6) 0.0489(16) Uani 1 1 d . . .
H10 H 0.6932 0.5857 0.2669 0.059 Uiso 1 1 calc R . .
C11 C 0.5992(4) 0.5329(4) 0.2207(6) 0.0542(18) Uani 1 1 d . . .
H11 H 0.6029 0.4874 0.1824 0.065 Uiso 1 1 calc R . .
C12 C 0.5395(4) 0.5416(4) 0.2260(6) 0.0462(16) Uani 1 1 d . . .
H12 H 0.5011 0.5034 0.1888 0.055 Uiso 1 1 calc R . .
C13 C 0.5377(3) 0.6098(3) 0.2893(5) 0.0356(13) Uani 1 1 d . . .
H13 H 0.4978 0.6152 0.295 0.043 Uiso 1 1 calc R . .
C14 C 0.4982(3) 0.8295(4) 0.1478(5) 0.0345(14) Uani 1 1 d . . .
H14 H 0.4975 0.7756 0.1268 0.041 Uiso 1 1 calc R . .
C15 C 0.4603(3) 0.8858(4) 0.0474(5) 0.0412(15) Uani 1 1 d . . .
H15 H 0.4347 0.8699 -0.0385 0.049 Uiso 1 1 calc R . .
C16 C 0.4621(3) 0.9663(4) 0.0797(5) 0.0415(14) Uani 1 1 d . . .
H16 H 0.4374 1.0052 0.015 0.05 Uiso 1 1 calc R . .
C17 C 0.5007(3) 0.9883(3) 0.2082(5) 0.0369(13) Uani 1 1 d . . .
H17 H 0.5023 1.042 0.2308 0.044 Uiso 1 1 calc R . .
C18 C 0.5372(3) 0.9291(3) 0.3032(5) 0.0309(12) Uani 1 1 d . . .
C19 C 0.5800(3) 0.9463(3) 0.4437(5) 0.0304(12) Uani 1 1 d . . .
C20 C 0.5941(3) 1.0219(3) 0.5020(5) 0.0357(13) Uani 1 1 d . . .
H20 H 0.5752 1.0685 0.452 0.043 Uiso 1 1 calc R . .
C21 C 0.6363(3) 1.0263(3) 0.6341(6) 0.0372(14) Uani 1 1 d . . .
H21 H 0.6464 1.0764 0.6739 0.045 Uiso 1 1 calc R . .
C22 C 0.6643(3) 0.9569(3) 0.7095(5) 0.0329(12) Uani 1 1 d . . .
H22 H 0.6933 0.9598 0.7993 0.04 Uiso 1 1 calc R . .
C23 C 0.6477(3) 0.8833(3) 0.6469(5) 0.0252(11) Uani 1 1 d . . .
C24 C 0.6757(3) 0.8030(3) 0.7106(5) 0.0248(12) Uani 1 1 d . . .
C25 C 0.7144(3) 0.7912(3) 0.8414(5) 0.0288(12) Uani 1 1 d . . .
H25 H 0.7243 0.8346 0.8953 0.035 Uiso 1 1 calc R . .
C26 C 0.7383(3) 0.7151(3) 0.8925(5) 0.0333(12) Uani 1 1 d . . .
H26 H 0.7646 0.7063 0.9809 0.04 Uiso 1 1 calc R . .
C27 C 0.7222(3) 0.6515(3) 0.8088(5) 0.0309(12) Uani 1 1 d . . .
H27 H 0.7385 0.5996 0.8415 0.037 Uiso 1 1 calc R . .
C28 C 0.6823(3) 0.6650(3) 0.6776(5) 0.0253(11) Uani 1 1 d . . .
H28 H 0.6715 0.6217 0.6231 0.03 Uiso 1 1 calc R . .
C101 C 1.0730(4) 1.2438(5) 0.8896(6) 0.0565(19) Uani 1 1 d . . .
C102 C 1.1089(6) 1.2351(5) 1.0230(8) 0.083(3) Uani 1 1 d . . .
H10A H 1.1606 1.2201 1.0649 0.124 Uiso 1 1 calc R . .
H10B H 1.084 1.1939 1.0373 0.124 Uiso 1 1 calc R . .
H10C H 1.1068 1.2853 1.0581 0.124 Uiso 1 1 calc R . .
C103 C 1.0584(4) 1.1683(4) 0.8146(6) 0.0526(16) Uani 1 1 d . . .
H10D H 1.0114 1.1453 0.7885 0.079 Uiso 1 1 calc R . .
H10E H 1.0983 1.1303 0.8678 0.079 Uiso 1 1 calc R . .
H10F H 1.0562 1.1806 0.7393 0.079 Uiso 1 1 calc R . .
N1 N 0.6904(3) 0.7886(3) 0.4372(4) 0.0306(11) Uani 1 1 d . . .
N2 N 0.5910(3) 0.6678(3) 0.3421(4) 0.0312(10) Uani 1 1 d . . .
N3 N 0.5349(2) 0.8489(3) 0.2708(4) 0.0310(10) Uani 1 1 d . . .
N4 N 0.6067(2) 0.8794(2) 0.5169(4) 0.0231(9) Uani 1 1 d . . .
N5 N 0.6583(2) 0.7402(2) 0.6258(4) 0.0248(9) Uani 1 1 d . . .
O1 O 0.48326(19) 0.8071(2) 0.5135(3) 0.0304(8) Uani 1 1 d . . .
O2 O 0.41005(19) 0.7394(2) 0.2928(3) 0.0320(8) Uani 1 1 d . . .
O3 O 0.4975(2) 0.6570(2) 0.4813(3) 0.0334(9) Uani 1 1 d . . .
O4 O 1.0574(3) 1.3110(3) 0.8387(5) 0.0708(14) Uani 1 1 d . . .
F1 F 0.3288(2) 1.0639(2) 0.0760(3) 0.0556(10) Uani 1 1 d . . .
F2 F 0.2767(3) 1.0118(3) 0.2486(5) 0.1065(19) Uani 1 1 d . . .
F3 F 0.2817(2) 0.9507(2) 0.0983(4) 0.0758(13) Uani 1 1 d . . .
F4 F 0.38596(18) 1.0077(2) 0.2737(3) 0.0442(8) Uani 1 1 d . . .
F5 F 0.3207(3) 1.1259(3) 0.2216(4) 0.0807(15) Uani 1 1 d . . .
F6 F 0.2191(2) 1.0687(2) 0.0505(4) 0.0642(10) Uani 1 1 d . . .
F7 F 0.8930(3) 1.0126(3) 0.6994(4) 0.0864(16) Uani 1 1 d . . .
F8 F 0.7787(2) 1.1449(2) 0.6622(4) 0.0733(12) Uani 1 1 d . . .
F9 F 0.8994(3) 1.1124(3) 0.8198(4) 0.0889(14) Uani 1 1 d . . .
F10 F 0.7701(2) 1.0437(2) 0.5419(4) 0.0667(11) Uani 1 1 d . . .
F11 F 0.8613(2) 1.1352(3) 0.6166(4) 0.0853(16) Uani 1 1 d . . .
F12 F 0.8094(2) 1.0183(3) 0.7425(5) 0.1038(19) Uani 1 1 d . . .
P1 P 0.49207(8) 0.74471(8) 0.42834(13) 0.0259(3) Uani 1 1 d . . .
P2 P 0.30169(9) 1.03792(9) 0.15957(14) 0.0343(4) Uani 1 1 d . . .
P3 P 0.83514(9) 1.07782(12) 0.68106(15) 0.0450(4) Uani 1 1 d . . .
Ru1 Ru 0.59318(2) 0.77429(2) 0.43363(3) 0.02394(10) Uani 1 1 d . . .

loop_
_atom_site_aniso_label
_atom_site_aniso_U_11
_atom_site_aniso_U_22
_atom_site_aniso_U_33
_atom_site_aniso_U_23
_atom_site_aniso_U_13
_atom_site_aniso_U_12
C1 0.042(4) 0.043(3) 0.055(4) -0.014(3) 0.036(3) -0.010(3)
C2 0.029(3) 0.033(3) 0.035(3) 0.006(3) 0.012(3) 0.009(3)
C3 0.042(4) 0.037(3) 0.049(4) -0.004(3) 0.024(3) -0.011(3)
C4 0.030(3) 0.031(3) 0.036(3) 0.006(2) 0.021(3) 0.008(3)
C5 0.037(3) 0.058(4) 0.064(4) 0.019(3) 0.035(4) 0.010(3)
C6 0.034(3) 0.082(5) 0.041(4) 0.022(3) 0.027(3) 0.020(4)
C7 0.034(3) 0.075(5) 0.033(3) 0.012(3) 0.021(3) 0.022(4)
C8 0.031(3) 0.053(4) 0.018(3) 0.004(3) 0.017(3) 0.009(3)
C9 0.034(3) 0.031(3) 0.023(3) 0.006(2) 0.015(3) 0.017(3)
C10 0.051(4) 0.053(4) 0.041(4) -0.006(3) 0.026(3) 0.015(3)
C11 0.064(5) 0.045(4) 0.047(4) -0.011(3) 0.029(4) 0.014(4)
C12 0.059(4) 0.035(3) 0.045(4) -0.011(3) 0.030(4) 0.002(3)
C13 0.041(3) 0.033(3) 0.034(3) 0.000(2) 0.023(3) 0.005(3)
C14 0.034(3) 0.044(4) 0.029(3) 0.001(3) 0.021(3) 0.009(3)
C15 0.039(4) 0.057(4) 0.027(3) 0.006(3) 0.019(3) 0.007(3)
C16 0.035(3) 0.054(4) 0.035(3) 0.012(3) 0.021(3) 0.014(3)
C17 0.045(4) 0.039(3) 0.033(3) 0.015(3) 0.027(3) 0.016(3)
C18 0.032(3) 0.024(3) 0.043(3) 0.006(2) 0.026(3) 0.003(2)
C19 0.031(3) 0.032(3) 0.036(3) 0.004(2) 0.024(3) 0.005(2)
C20 0.036(3) 0.034(3) 0.038(3) 0.010(2) 0.022(3) 0.011(3)
C21 0.042(4) 0.031(3) 0.047(4) 0.003(3) 0.030(3) 0.007(3)
C22 0.034(3) 0.033(3) 0.031(3) 0.003(2) 0.019(3) 0.006(3)
C23 0.026(3) 0.028(3) 0.027(3) 0.001(2) 0.019(3) 0.002(2)
C24 0.017(3) 0.026(3) 0.031(3) 0.004(2) 0.014(2) 0.004(2)
C25 0.026(3) 0.032(3) 0.019(3) -0.002(2) 0.009(2) 0.000(2)
C26 0.024(3) 0.044(3) 0.023(3) 0.005(2) 0.008(2) -0.001(3)
C27 0.035(3) 0.027(3) 0.032(3) 0.003(2) 0.021(3) 0.004(3)
C28 0.022(3) 0.026(3) 0.027(3) -0.001(2) 0.013(2) 0.001(2)
C101 0.043(4) 0.073(5) 0.047(4) -0.009(3) 0.023(4) 0.006(4)
C102 0.137(9) 0.049(5) 0.057(5) -0.009(4) 0.055(6) 0.018(5)
C103 0.048(4) 0.050(4) 0.053(4) -0.011(3) 0.027(4) -0.003(3)
N1 0.030(3) 0.036(3) 0.028(3) 0.008(2) 0.018(2) 0.007(2)
N2 0.034(3) 0.034(3) 0.025(2) 0.006(2) 0.017(2) 0.009(2)
N3 0.025(2) 0.037(3) 0.032(3) 0.010(2) 0.018(2) 0.011(2)
N4 0.024(2) 0.026(2) 0.021(2) -0.0008(18) 0.014(2) 0.002(2)
N5 0.026(2) 0.025(2) 0.026(2) 0.0027(18) 0.017(2) 0.0047(19)
O1 0.031(2) 0.036(2) 0.031(2) -0.0078(16) 0.0217(18) -0.0023(17)
O2 0.0281(19) 0.0254(19) 0.0329(19) 0.0004(15) 0.0128(17) 0.0035(16)
O3 0.030(2) 0.032(2) 0.032(2) 0.0059(17) 0.0158(19) 0.0045(19)
O4 0.085(4) 0.042(3) 0.063(3) 0.003(3) 0.032(3) 0.006(3)
F1 0.059(2) 0.076(3) 0.047(2) 0.0226(19) 0.040(2) 0.021(2)
F2 0.124(4) 0.126(4) 0.143(4) 0.089(3) 0.119(4) 0.073(3)
F3 0.060(3) 0.0248(19) 0.076(3) -0.0034(19) 0.004(2) 0.0074(19)
F4 0.038(2) 0.051(2) 0.0275(18) 0.0035(16) 0.0107(17) 0.0086(17)
F5 0.114(4) 0.046(2) 0.054(3) -0.0048(19) 0.035(3) 0.031(3)
F6 0.042(2) 0.062(2) 0.076(3) 0.0298(19) 0.028(2) 0.0188(18)
F7 0.076(3) 0.114(4) 0.067(3) 0.011(3) 0.041(3) 0.044(3)
F8 0.073(3) 0.077(3) 0.055(3) 0.003(2) 0.030(2) 0.034(2)
F9 0.065(3) 0.131(4) 0.042(2) -0.011(2) 0.016(2) 0.015(3)
F10 0.069(3) 0.050(2) 0.050(2) -0.0009(18) 0.018(2) 0.008(2)
F11 0.057(3) 0.126(4) 0.063(3) 0.030(3) 0.031(2) -0.017(3)
F12 0.054(3) 0.139(4) 0.120(4) 0.098(3) 0.053(3) 0.033(3)
P1 0.0243(8) 0.0248(7) 0.0252(8) -0.0014(6) 0.0129(7) 0.0029(7)
P2 0.0407(9) 0.0292(8) 0.0384(9) 0.0105(7) 0.0265(8) 0.0111(7)
P3 0.0370(9) 0.0659(13) 0.0334(9) 0.0137(7) 0.0216(8) 0.0126(8)
Ru1 0.0267(2) 0.02402(19) 0.02212(18) 0.0018(2) 0.01504(16) 0.0046(2)

loop_
_atom_type_symbol
_atom_type_description
_atom_type_scat_dispersion_real
_atom_type_scat_dispersion_imag
_atom_type_scat_source
C C 0.0033 0.0016 'International Tables Vol C Tables 4.2.6.8 and 6.1.1.4'
H H 0 0 'International Tables Vol C Tables 4.2.6.8 and 6.1.1.4'
N N 0.0061 0.0033 'International Tables Vol C Tables 4.2.6.8 and 6.1.1.4'
O O 0.0106 0.006 'International Tables Vol C Tables 4.2.6.8 and 6.1.1.4'
F F 0.0171 0.0103 'International Tables Vol C Tables 4.2.6.8 and 6.1.1.4'
P P 0.1023 0.0942 'International Tables Vol C Tables 4.2.6.8 and 6.1.1.4'
Ru Ru -1.2594 0.8363 'International Tables Vol C Tables 4.2.6.8 and 6.1.1.4'

loop_
_geom_angle_atom_site_label_1
_geom_angle_atom_site_label_2
_geom_angle_atom_site_label_3
_geom_angle
_geom_angle_site_symmetry_1
_geom_angle_site_symmetry_3
_geom_angle_publ_flag
N1 C4 C5 122.4(5) . . ?
C6 C5 C4 118.6(6) . . ?
C5 C6 C7 118.7(5) . . ?
C8 C7 C6 120.4(6) . . ?
C7 C8 N1 121.3(6) . . ?
C7 C8 C9 123.5(5) . . ?
N1 C8 C9 115.2(4) . . ?
N2 C9 C10 120.1(5) . . ?
N2 C9 C8 116.4(4) . . ?
C10 C9 C8 123.5(5) . . ?
C11 C10 C9 121.2(6) . . ?
C10 C11 C12 119.5(6) . . ?
C11 C12 C13 118.2(6) . . ?
N2 C13 C12 123.3(5) . . ?
N3 C14 C15 123.2(5) . . ?
C16 C15 C14 118.0(5) . . ?
C17 C16 C15 119.8(5) . . ?
C16 C17 C18 119.2(5) . . ?
N3 C18 C17 120.9(5) . . ?
N3 C18 C19 115.6(4) . . ?
C17 C18 C19 123.4(5) . . ?
N4 C19 C20 120.0(5) . . ?
N4 C19 C18 113.0(4) . . ?
C20 C19 C18 127.0(5) . . ?
C21 C20 C19 118.9(5) . . ?
C20 C21 C22 120.9(5) . . ?
C23 C22 C21 117.9(5) . . ?
N4 C23 C22 120.9(4) . . ?
N4 C23 C24 113.1(4) . . ?
C22 C23 C24 125.9(5) . . ?
C25 C24 N5 122.3(5) . . ?
C25 C24 C23 123.6(5) . . ?
N5 C24 C23 114.0(4) . . ?
C24 C25 C26 120.0(5) . . ?
C25 C26 C27 118.4(5) . . ?
C28 C27 C26 120.3(5) . . ?
N5 C28 C27 121.8(5) . . ?
O4 C101 C102 121.2(7) . . ?
O4 C101 C103 122.0(6) . . ?
C102 C101 C103 116.8(7) . . ?
C4 N1 C8 118.6(5) . . ?
C4 N1 Ru1 126.4(3) . . ?
C8 N1 Ru1 115.0(4) . . ?
C13 N2 C9 117.7(4) . . ?
C13 N2 Ru1 127.1(3) . . ?
C9 N2 Ru1 115.2(4) . . ?
C14 N3 C18 118.8(5) . . ?
C14 N3 Ru1 129.1(4) . . ?
C18 N3 Ru1 112.1(3) . . ?
C19 N4 C23 121.4(4) . . ?
C19 N4 Ru1 119.2(3) . . ?
C23 N4 Ru1 119.2(3) . . ?
C28 N5 C24 117.2(4) . . ?
C28 N5 Ru1 128.8(3) . . ?
C24 N5 Ru1 113.9(3) . . ?
C1 O1 P1 122.0(3) . . ?
C2 O2 P1 121.2(3) . . ?
C3 O3 P1 127.5(3) . . ?
O3 P1 O1 108.0(2) . . ?
O3 P1 O2 99.5(2) . . ?
O1 P1 O2 105.10(19) . . ?
O3 P1 Ru1 111.59(14) . . ?
O1 P1 Ru1 111.11(15) . . ?
O2 P1 Ru1 120.42(14) . . ?
F1 P2 F3 91.0(2) . . ?
F1 P2 F6 90.7(2) . . ?
F3 P2 F6 91.1(2) . . ?
F1 P2 F5 89.9(2) . . ?
F3 P2 F5 179.0(3) . . ?
F6 P2 F5 88.3(2) . . ?
F1 P2 F2 178.2(3) . . ?
F3 P2 F2 89.8(3) . . ?
F6 P2 F2 90.9(2) . . ?
F5 P2 F2 89.4(3) . . ?
F1 P2 F4 90.26(19) . . ?
F3 P2 F4 89.94(19) . . ?
F6 P2 F4 178.5(2) . . ?
F5 P2 F4 90.6(2) . . ?
F2 P2 F4 88.1(2) . . ?
F12 P3 F8 91.8(3) . . ?
F12 P3 F11 177.9(3) . . ?
F8 P3 F11 89.8(3) . . ?
F12 P3 F7 89.8(3) . . ?
F8 P3 F7 178.3(3) . . ?
F11 P3 F7 88.6(3) . . ?
F12 P3 F9 90.7(3) . . ?
F8 P3 F9 91.0(2) . . ?
F11 P3 F9 90.6(3) . . ?
F7 P3 F9 88.5(3) . . ?
F12 P3 F10 89.2(3) . . ?
F8 P3 F10 88.5(2) . . ?
F11 P3 F10 89.6(2) . . ?
F7 P3 F10 92.0(2) . . ?
F9 P3 F10 179.5(3) . . ?
N4 Ru1 N5 79.58(16) . . ?
N4 Ru1 N3 79.93(18) . . ?
N5 Ru1 N3 159.45(16) . . ?
N4 Ru1 N2 171.69(16) . . ?
N5 Ru1 N2 101.96(16) . . ?
N3 Ru1 N2 98.11(16) . . ?
N4 Ru1 N1 93.68(17) . . ?
N5 Ru1 N1 91.53(16) . . ?
N3 Ru1 N1 88.30(16) . . ?
N2 Ru1 N1 78.16(18) . . ?
N4 Ru1 P1 92.11(12) . . ?
N5 Ru1 P1 87.20(11) . . ?
N3 Ru1 P1 95.03(12) . . ?
N2 Ru1 P1 96.11(13) . . ?
N1 Ru1 P1 173.76(14) . . ?

loop_
_geom_bond_atom_site_label_1
_geom_bond_atom_site_label_2
_geom_bond_distance
_geom_bond_site_symmetry_2
_geom_bond_publ_flag
C1 O1 1.447(6) . ?
C2 O2 1.427(6) . ?
C3 O3 1.453(6) . ?
C4 N1 1.323(7) . ?
C4 C5 1.402(7) . ?
C5 C6 1.381(9) . ?
C6 C7 1.381(9) . ?
C7 C8 1.362(7) . ?
C8 N1 1.375(7) . ?
C8 C9 1.471(8) . ?
C9 N2 1.375(6) . ?
C9 C10 1.395(7) . ?
C10 C11 1.362(9) . ?
C11 C12 1.365(8) . ?
C12 C13 1.405(7) . ?
C13 N2 1.349(7) . ?
C14 N3 1.317(7) . ?
C14 C15 1.398(8) . ?
C15 C16 1.389(8) . ?
C16 C17 1.383(8) . ?
C17 C18 1.389(7) . ?
C18 N3 1.384(7) . ?
C18 C19 1.484(7) . ?
C19 N4 1.342(6) . ?
C19 C20 1.396(7) . ?
C20 C21 1.369(8) . ?
C21 C22 1.389(7) . ?
C22 C23 1.385(7) . ?
C23 N4 1.347(6) . ?
C23 C24 1.489(7) . ?
C24 C25 1.373(7) . ?
C24 N5 1.385(6) . ?
C25 C26 1.374(7) . ?
C26 C27 1.392(7) . ?
C27 C28 1.379(7) . ?
C28 N5 1.362(6) . ?
C101 O4 1.232(9) . ?
C101 C102 1.404(10) . ?
C101 C103 1.493(9) . ?
N1 Ru1 2.130(5) . ?
N2 Ru1 2.103(4) . ?
N3 Ru1 2.088(4) . ?
N4 Ru1 1.970(4) . ?
N5 Ru1 2.064(4) . ?
O1 P1 1.598(3) . ?
O2 P1 1.604(4) . ?
O3 P1 1.578(4) . ?
F1 P2 1.567(3) . ?
F2 P2 1.594(4) . ?
F3 P2 1.577(4) . ?
F4 P2 1.619(4) . ?
F5 P2 1.593(4) . ?
F6 P2 1.585(4) . ?
F7 P3 1.579(4) . ?
F8 P3 1.576(4) . ?
F9 P3 1.586(4) . ?
F10 P3 1.590(4) . ?
F11 P3 1.577(4) . ?
F12 P3 1.564(4) . ?
P1 Ru1 2.2448(15) . ?
